data_2107398
loop_
_publ_author_name
'Evans, H.T.jr.'
'Konnert, J.A.'
'Chou, I.M.'
'Romankiw, L.A.'

_publ_section_title
;
 A Crystal Chemical Study of the System Cs Cl - Na Cl - H2 O; Structures
 of the Cs Cl Derivative Compounds Cs1-x (Na H2 O)x Cl, Cs Na2 Cl3 (H2
 O)2, and Cs2 Ca Cl4 (H2 O)2
;
_journal_name_full 'Acta Crystallographica B (39,1983-)'
_journal_page_first 86
_journal_page_last 92
_journal_volume 40
_journal_year 1984
_chemical_formula_sum 'Cl3 Cs H4 Na2 O2'
_chemical_name_systematic 'Cs Na2 Cl3 (H2 O)2'
_space_group_IT_number 15
_symmetry_space_group_name_Hall '-I 2yc'
_symmetry_space_group_name_H-M 'I 1 2/c 1'
_cell_angle_alpha 90
_cell_angle_beta 91.26
_cell_angle_gamma 90
_cell_formula_units_Z 4
_cell_length_a 13.6235
_cell_length_b 5.8322
_cell_length_c 10.7053
_cell_volume 850.384
_citation_journal_id_ASTM ASBSDK
_cod_data_source_file Evans_ASBSDK_1984_1332.cif
_cod_data_source_block H4Cl3Cs1Na2O2
_cod_original_cell_volume 850.3837
_cod_original_sg_symbol_Hall '-C 2yc (x,y,-x+z)'
_cod_original_formula_sum 'H4 Cl3 Cs1 Na2 O2'
_cod_database_code 2107398

loop_
_symmetry_equiv_pos_as_xyz
x,y,z
-x,y,-z+1/2
-x,-y,-z
x,-y,z-1/2
x+1/2,y+1/2,z+1/2
-x+1/2,y+1/2,-z+1
-x+1/2,-y+1/2,-z+1/2
x+1/2,-y+1/2,z

loop_
_atom_site_label
_atom_site_type_symbol
_atom_site_fract_x
_atom_site_fract_y
_atom_site_fract_z
_atom_site_occupancy
_atom_site_U_iso_or_equiv
H2 H+1 0.385 0.073 0.519 1 0.0
Cl1 Cl-1 0.15861 0.26673 0.58579 1 0.0
Na2 Na+1 0 0.6652 0.25 1 0.0
Cl2 Cl-1 0 0.18249 0.25 1 0.0
Na1 Na+1 0 0 0 1 0.0
Cs1 Cs+1 0.25 0.25 0.25 1 0.0
H1 H+1 0.326 0.25 0.58 1 0.0
O1 O-2 0.3941 0.2049 0.5741 1 0.0
